data_2209600
loop_
_publ_author_name
'Copsey, May C.'
'Balakrishna, Maravanji S.'
'Chivers, Tristram'

_publ_section_title
;
 1,1-Bis(<i>tert</i>-butylamido)-3,3,5,5-tetraphenylcyclotrisiloxane
;
_journal_coeditor_code LH2096
_journal_issue 7
_journal_name_full 'Acta Crystallographica Section E'
_journal_page_first o2813
_journal_page_last o2814
_journal_paper_doi 10.1107/S1600536806021672
_journal_volume 62
_journal_year 2006
_chemical_formula_iupac 'C32 H40 N2 O3 Si3'
_chemical_formula_moiety 'C32 H40 N2 O3 Si3'
_chemical_formula_sum 'C32 H40 N2 O3 Si3'
_chemical_formula_weight 584.93
_chemical_name_systematic
;
1,1-Bis(tert-butylamido)-3,3,5,5-tetraphenylcyclotrisiloxane
;
_space_group_IT_number 14
_symmetry_cell_setting monoclinic
_symmetry_space_group_name_Hall '-P 2yn'
_symmetry_space_group_name_H-M 'P 1 21/n 1'
_atom_sites_solution_hydrogens geom
_atom_sites_solution_primary direct
_atom_sites_solution_secondary difmap
_audit_creation_method SHELXL97
_cell_angle_alpha 90.00
_cell_angle_beta 92.94(3)
_cell_angle_gamma 90.00
_cell_formula_units_Z 4
_cell_length_a 10.246(2)
_cell_length_b 15.759(3)
_cell_length_c 20.087(4)
_cell_measurement_reflns_used 10563
_cell_measurement_temperature 173(2)
_cell_measurement_theta_max 27.5
_cell_measurement_theta_min 3.39
_cell_volume 3239.1(11)
_computing_cell_refinement 'DENZO (Otwinowski & Minor, 1997)'
_computing_data_collection 'COLLECT (Nonius, 1998)'
_computing_data_reduction DENZO
_computing_molecular_graphics SHELXTL
_computing_publication_material SHELXTL
_computing_structure_refinement SHELXTL
_computing_structure_solution 'SHELXTL (Bruker, 2000)'
_diffrn_ambient_temperature 173(2)
_diffrn_measured_fraction_theta_full 0.995
_diffrn_measured_fraction_theta_max 0.995
_diffrn_measurement_device_type 'Nonius KappaCCD area-detector'
_diffrn_measurement_method '\f and \w'
_diffrn_radiation_monochromator graphite
_diffrn_radiation_source 'fine-focus sealed tube'
_diffrn_radiation_type MoK\a
_diffrn_radiation_wavelength 0.71073
_diffrn_reflns_av_R_equivalents 0.0397
_diffrn_reflns_av_sigmaI/netI 0.0588
_diffrn_reflns_limit_h_max 12
_diffrn_reflns_limit_h_min -12
_diffrn_reflns_limit_k_max 18
_diffrn_reflns_limit_k_min -18
_diffrn_reflns_limit_l_max 23
_diffrn_reflns_limit_l_min -23
_diffrn_reflns_number 10563
_diffrn_reflns_theta_full 25.03
_diffrn_reflns_theta_max 25.03
_diffrn_reflns_theta_min 3.39
_diffrn_standards_number 0
_exptl_absorpt_coefficient_mu 0.180
_exptl_absorpt_correction_T_max 0.9822
_exptl_absorpt_correction_T_min 0.9648
_exptl_absorpt_correction_type multi-scan
_exptl_absorpt_process_details '(SCALEPACK; Otwinowski & Minor, 1997)'
_exptl_crystal_colour colourless
_exptl_crystal_density_diffrn 1.199
_exptl_crystal_density_method 'not measured'
_exptl_crystal_description block
_exptl_crystal_F_000 1248
_exptl_crystal_size_max 0.20
_exptl_crystal_size_mid 0.20
_exptl_crystal_size_min 0.10
_refine_diff_density_max 0.305
_refine_diff_density_min -0.333
_refine_ls_extinction_method none
_refine_ls_goodness_of_fit_ref 1.025
_refine_ls_hydrogen_treatment constr
_refine_ls_matrix_type full
_refine_ls_number_parameters 367
_refine_ls_number_reflns 5714
_refine_ls_number_restraints 0
_refine_ls_restrained_S_all 1.025
_refine_ls_R_factor_all 0.0730
_refine_ls_R_factor_gt 0.0455
_refine_ls_shift/su_max 0.001
_refine_ls_shift/su_mean 0.000
_refine_ls_structure_factor_coef Fsqd
_refine_ls_weighting_details 'calc w = 1/[\s^2^(Fo^2^)+(0.0481P)^2^+1.5999P] where P=(Fo^2^+2Fc^2^)/3'
_refine_ls_weighting_scheme calc
_refine_ls_wR_factor_gt 0.1032
_refine_ls_wR_factor_ref 0.1174
_reflns_number_gt 4160
_reflns_number_total 5714
_reflns_threshold_expression I>2\s(I)
_cod_data_source_file lh2096.cif
_cod_data_source_block I
_cod_original_sg_symbol_H-M 'P 21/n'
_cod_database_code 2209600
_cod_database_fobs_code 2209600

loop_
_symmetry_equiv_pos_as_xyz
'x, y, z'
'-x+1/2, y+1/2, -z+1/2'
'-x, -y, -z'
'x-1/2, -y-1/2, z-1/2'

loop_
_atom_site_type_symbol
_atom_site_label
_atom_site_fract_x
_atom_site_fract_y
_atom_site_fract_z
_atom_site_U_iso_or_equiv
_atom_site_adp_type
_atom_site_calc_flag
_atom_site_refinement_flags
_atom_site_occupancy
Si Si1 0.44061(6) 0.84847(4) 0.15038(3) 0.02615(17) Uani d . 1
Si Si2 0.47114(6) 0.76505(4) 0.28321(3) 0.02708(17) Uani d . 1
Si Si3 0.53534(6) 0.66909(4) 0.16101(3) 0.02892(18) Uani d . 1
O O1 0.42577(15) 0.84029(9) 0.23087(8) 0.0280(4) Uani d . 1
O O2 0.54861(15) 0.69361(9) 0.24102(8) 0.0300(4) Uani d . 1
O O3 0.49510(15) 0.75807(9) 0.12311(8) 0.0294(4) Uani d . 1
N N1 0.6785(2) 0.62967(12) 0.13621(11) 0.0380(5) Uani d . 1
H H1A 0.6810 0.5741 0.1325 0.057 Uiso calc R 1
N N2 0.4094(2) 0.60219(12) 0.14210(11) 0.0359(5) Uani d . 1
H H2A 0.3506 0.6240 0.1136 0.054 Uiso calc R 1
C C1 0.5603(2) 0.93426(13) 0.13678(12) 0.0271(5) Uani d . 1
C C2 0.6207(2) 0.97887(15) 0.18976(13) 0.0367(6) Uani d . 1
H H2 0.5976 0.9665 0.2339 0.044 Uiso calc R 1
C C3 0.7142(3) 1.04120(16) 0.17945(15) 0.0438(7) Uani d . 1
H H3 0.7542 1.0709 0.2162 0.053 Uiso calc R 1
C C4 0.7480(2) 1.05932(16) 0.11562(15) 0.0410(7) Uani d . 1
H H4 0.8120 1.1015 0.1084 0.049 Uiso calc R 1
C C5 0.6894(3) 1.01666(15) 0.06199(14) 0.0406(7) Uani d . 1
H H5 0.7129 1.0294 0.0180 0.049 Uiso calc R 1
C C6 0.5959(2) 0.95501(14) 0.07267(13) 0.0338(6) Uani d . 1
H H6 0.5553 0.9263 0.0355 0.041 Uiso calc R 1
C C7 0.2784(2) 0.86649(14) 0.10742(12) 0.0289(5) Uani d . 1
C C8 0.1984(3) 0.93300(17) 0.12560(13) 0.0416(7) Uani d . 1
H H8 0.2278 0.9708 0.1600 0.050 Uiso calc R 1
C C9 0.0753(3) 0.94488(19) 0.09385(15) 0.0502(8) Uani d . 1
H H9 0.0212 0.9902 0.1070 0.060 Uiso calc R 1
C C10 0.0322(3) 0.89113(18) 0.04362(14) 0.0446(7) Uani d . 1
H H10 -0.0515 0.8994 0.0221 0.054 Uiso calc R 1
C C11 0.1095(3) 0.82565(17) 0.02454(14) 0.0421(7) Uani d . 1
H H11 0.0797 0.7887 -0.0104 0.051 Uiso calc R 1
C C12 0.2313(2) 0.81332(16) 0.05631(13) 0.0367(6) Uani d . 1
H H12 0.2840 0.7674 0.0429 0.044 Uiso calc R 1
C C13 0.3209(2) 0.72330(14) 0.31896(12) 0.0286(5) Uani d . 1
C C14 0.3263(3) 0.67692(18) 0.37800(14) 0.0451(7) Uani d . 1
H H14 0.4089 0.6668 0.4003 0.054 Uiso calc R 1
C C15 0.2151(3) 0.64516(19) 0.40504(15) 0.0523(8) Uani d . 1
H H15 0.2218 0.6143 0.4457 0.063 Uiso calc R 1
C C16 0.0950(3) 0.65812(18) 0.37333(15) 0.0468(7) Uani d . 1
H H16 0.0184 0.6360 0.3916 0.056 Uiso calc R 1
C C17 0.0868(3) 0.7034(2) 0.31485(15) 0.0504(8) Uani d . 1
H H17 0.0039 0.7125 0.2926 0.061 Uiso calc R 1
C C18 0.1980(3) 0.73581(18) 0.28808(14) 0.0435(7) Uani d . 1
H H18 0.1901 0.7673 0.2477 0.052 Uiso calc R 1
C C19 0.5854(2) 0.80766(14) 0.34997(12) 0.0301(5) Uani d . 1
C C20 0.5397(3) 0.86022(16) 0.39989(13) 0.0402(6) Uani d . 1
H H20 0.4490 0.8725 0.4003 0.048 Uiso calc R 1
C C21 0.6244(3) 0.89467(17) 0.44877(14) 0.0475(7) Uani d . 1
H H21 0.5916 0.9305 0.4821 0.057 Uiso calc R 1
C C22 0.7557(3) 0.87696(18) 0.44898(15) 0.0487(7) Uani d . 1
H H22 0.8137 0.9009 0.4823 0.058 Uiso calc R 1
C C23 0.8032(3) 0.82485(18) 0.40135(15) 0.0480(7) Uani d . 1
H H23 0.8939 0.8122 0.4020 0.058 Uiso calc R 1
C C24 0.7190(2) 0.79058(17) 0.35220(13) 0.0396(6) Uani d . 1
H H24 0.7532 0.7547 0.3193 0.047 Uiso calc R 1
C C25 0.7997(2) 0.67347(16) 0.11981(13) 0.0373(6) Uani d . 1
C C26 0.9158(3) 0.6156(2) 0.1352(2) 0.0743(11) Uani d . 1
H H26A 0.9200 0.6011 0.1827 0.111 Uiso calc R 1
H H26B 0.9964 0.6448 0.1242 0.111 Uiso calc R 1
H H26C 0.9060 0.5637 0.1086 0.111 Uiso calc R 1
C C27 0.7891(4) 0.6963(3) 0.04581(16) 0.0823(12) Uani d . 1
H H27A 0.7752 0.6446 0.0193 0.123 Uiso calc R 1
H H27B 0.8700 0.7240 0.0334 0.123 Uiso calc R 1
H H27C 0.7153 0.7350 0.0372 0.123 Uiso calc R 1
C C28 0.8178(3) 0.75422(16) 0.16022(15) 0.0461(7) Uani d . 1
H H28A 0.7468 0.7939 0.1481 0.069 Uiso calc R 1
H H28B 0.9018 0.7803 0.1509 0.069 Uiso calc R 1
H H28C 0.8165 0.7408 0.2078 0.069 Uiso calc R 1
C C29 0.3770(2) 0.51545(15) 0.16310(14) 0.0369(6) Uani d . 1
C C30 0.4793(3) 0.48447(18) 0.21524(16) 0.0525(8) Uani d . 1
H H30A 0.5652 0.4834 0.1959 0.079 Uiso calc R 1
H H30B 0.4565 0.4272 0.2297 0.079 Uiso calc R 1
H H30C 0.4819 0.5229 0.2536 0.079 Uiso calc R 1
C C31 0.3725(4) 0.45626(18) 0.10318(16) 0.0609(9) Uani d . 1
H H31A 0.3024 0.4742 0.0712 0.091 Uiso calc R 1
H H31B 0.3556 0.3982 0.1179 0.091 Uiso calc R 1
H H31C 0.4563 0.4583 0.0819 0.091 Uiso calc R 1
C C32 0.2430(3) 0.51695(19) 0.19301(17) 0.0577(9) Uani d . 1
H H32A 0.2447 0.5564 0.2307 0.087 Uiso calc R 1
H H32B 0.2213 0.4599 0.2084 0.087 Uiso calc R 1
H H32C 0.1770 0.5355 0.1591 0.087 Uiso calc R 1

loop_
_atom_site_aniso_label
_atom_site_aniso_U_11
_atom_site_aniso_U_22
_atom_site_aniso_U_33
_atom_site_aniso_U_12
_atom_site_aniso_U_13
_atom_site_aniso_U_23
Si1 0.0272(4) 0.0257(3) 0.0258(4) 0.0003(3) 0.0034(3) 0.0016(3)
Si2 0.0254(4) 0.0282(3) 0.0278(4) 0.0010(3) 0.0029(3) 0.0036(3)
Si3 0.0277(4) 0.0253(3) 0.0343(4) -0.0004(3) 0.0074(3) -0.0006(3)
O1 0.0330(9) 0.0268(8) 0.0248(9) 0.0047(7) 0.0053(7) 0.0032(7)
O2 0.0276(9) 0.0286(8) 0.0341(10) 0.0041(7) 0.0028(7) 0.0019(7)
O3 0.0332(9) 0.0260(8) 0.0295(9) 0.0010(7) 0.0059(7) -0.0005(7)
N1 0.0371(13) 0.0268(10) 0.0514(14) 0.0035(9) 0.0168(11) 0.0006(10)
N2 0.0354(12) 0.0309(11) 0.0410(13) -0.0040(9) -0.0014(10) 0.0070(9)
C1 0.0272(13) 0.0241(11) 0.0301(13) 0.0058(9) 0.0028(10) 0.0023(10)
C2 0.0400(16) 0.0373(14) 0.0322(15) -0.0039(11) -0.0038(12) 0.0036(11)
C3 0.0394(16) 0.0399(15) 0.0507(18) -0.0077(12) -0.0108(13) -0.0016(13)
C4 0.0282(14) 0.0333(13) 0.062(2) -0.0037(11) 0.0058(13) 0.0031(13)
C5 0.0422(16) 0.0347(14) 0.0466(17) -0.0016(12) 0.0183(13) 0.0048(12)
C6 0.0395(15) 0.0299(13) 0.0325(15) -0.0010(11) 0.0060(12) -0.0025(11)
C7 0.0278(13) 0.0310(12) 0.0282(14) -0.0026(10) 0.0049(10) 0.0053(10)
C8 0.0404(16) 0.0505(16) 0.0333(15) 0.0090(12) -0.0023(12) -0.0047(12)
C9 0.0388(17) 0.0641(19) 0.0479(18) 0.0195(14) 0.0034(14) -0.0007(15)
C10 0.0331(15) 0.0559(17) 0.0442(17) -0.0046(13) -0.0054(13) 0.0083(14)
C11 0.0406(16) 0.0412(15) 0.0436(17) -0.0121(12) -0.0072(13) 0.0040(13)
C12 0.0363(15) 0.0324(13) 0.0411(16) -0.0045(11) -0.0017(12) 0.0028(11)
C13 0.0271(13) 0.0299(12) 0.0289(13) -0.0015(10) 0.0036(10) -0.0015(10)
C14 0.0333(15) 0.0595(17) 0.0419(17) -0.0089(13) -0.0031(12) 0.0189(14)
C15 0.0449(18) 0.0647(19) 0.0476(18) -0.0138(14) 0.0064(14) 0.0192(15)
C16 0.0376(16) 0.0528(17) 0.0512(18) -0.0140(13) 0.0149(14) -0.0025(14)
C17 0.0275(15) 0.073(2) 0.0507(19) -0.0048(14) 0.0005(13) -0.0012(16)
C18 0.0345(15) 0.0592(17) 0.0370(16) 0.0029(13) 0.0028(12) 0.0083(13)
C19 0.0327(14) 0.0284(12) 0.0295(14) -0.0019(10) 0.0031(11) 0.0062(10)
C20 0.0411(16) 0.0391(14) 0.0404(16) 0.0054(12) 0.0022(13) -0.0017(12)
C21 0.065(2) 0.0408(15) 0.0367(16) -0.0040(14) 0.0026(14) -0.0085(13)
C22 0.054(2) 0.0464(16) 0.0442(18) -0.0136(14) -0.0075(14) -0.0013(14)
C23 0.0363(16) 0.0600(18) 0.0474(18) -0.0078(13) -0.0006(13) -0.0041(15)
C24 0.0319(15) 0.0477(16) 0.0394(16) -0.0029(12) 0.0035(12) -0.0041(12)
C25 0.0281(14) 0.0451(15) 0.0396(15) -0.0015(11) 0.0108(11) -0.0038(12)
C26 0.0378(18) 0.058(2) 0.128(3) 0.0112(15) 0.013(2) -0.014(2)
C27 0.083(3) 0.124(3) 0.041(2) -0.053(2) 0.0147(18) -0.002(2)
C28 0.0361(15) 0.0423(15) 0.0604(19) -0.0039(12) 0.0073(14) -0.0034(14)
C29 0.0352(15) 0.0283(13) 0.0468(16) -0.0032(11) -0.0003(12) 0.0030(12)
C30 0.0494(18) 0.0463(16) 0.061(2) -0.0084(13) -0.0099(15) 0.0204(15)
C31 0.081(2) 0.0387(16) 0.062(2) -0.0022(15) -0.0047(18) -0.0060(15)
C32 0.0445(18) 0.0525(18) 0.077(2) -0.0071(14) 0.0125(16) 0.0155(16)

loop_
_atom_type_symbol
_atom_type_description
_atom_type_scat_dispersion_real
_atom_type_scat_dispersion_imag
_atom_type_scat_source
C C 0.0033 0.0016 'International Tables Vol C Tables 4.2.6.8 and 6.1.1.4'
H H 0.0000 0.0000 'International Tables Vol C Tables 4.2.6.8 and 6.1.1.4'
N N 0.0061 0.0033 'International Tables Vol C Tables 4.2.6.8 and 6.1.1.4'
O O 0.0106 0.0060 'International Tables Vol C Tables 4.2.6.8 and 6.1.1.4'
Si Si 0.0817 0.0704 'International Tables Vol C Tables 4.2.6.8 and 6.1.1.4'

loop_
_geom_angle_atom_site_label_1
_geom_angle_atom_site_label_2
_geom_angle_atom_site_label_3
_geom_angle
_geom_angle_publ_flag
O3 Si1 O1 108.24(8) ?
O3 Si1 C7 106.90(10) ?
O1 Si1 C7 110.19(10) ?
O3 Si1 C1 110.24(10) ?
O1 Si1 C1 107.37(10) ?
C7 Si1 C1 113.79(10) ?
O1 Si2 O2 107.15(9) ?
O1 Si2 C13 106.99(10) ?
O2 Si2 C13 113.00(9) ?
O1 Si2 C19 110.44(10) ?
O2 Si2 C19 108.49(10) ?
C13 Si2 C19 110.71(11) ?
O3 Si3 O2 104.96(8) y
O3 Si3 N1 112.27(10) y
O2 Si3 N1 110.07(10) y
O3 Si3 N2 104.95(10) y
O2 Si3 N2 112.79(10) y
N1 Si3 N2 111.56(11) y
Si2 O1 Si1 130.85(10) ?
Si2 O2 Si3 130.24(10) ?
Si1 O3 Si3 132.25(11) ?
C25 N1 Si3 130.37(17) ?
C25 N1 H1A 114.8 ?
Si3 N1 H1A 114.8 ?
C29 N2 Si3 133.88(17) ?
C29 N2 H2A 113.1 ?
Si3 N2 H2A 113.1 ?
C2 C1 C6 117.4(2) ?
C2 C1 Si1 121.75(18) ?
C6 C1 Si1 120.85(18) ?
C1 C2 C3 121.5(2) ?
C1 C2 H2 119.2 ?
C3 C2 H2 119.2 ?
C4 C3 C2 119.5(3) ?
C4 C3 H3 120.2 ?
C2 C3 H3 120.2 ?
C3 C4 C5 120.4(2) ?
C3 C4 H4 119.8 ?
C5 C4 H4 119.8 ?
C4 C5 C6 119.7(2) ?
C4 C5 H5 120.1 ?
C6 C5 H5 120.1 ?
C5 C6 C1 121.4(2) ?
C5 C6 H6 119.3 ?
C1 C6 H6 119.3 ?
C8 C7 C12 117.4(2) ?
C8 C7 Si1 121.30(19) ?
C12 C7 Si1 121.29(19) ?
C7 C8 C9 120.8(3) ?
C7 C8 H8 119.6 ?
C9 C8 H8 119.6 ?
C10 C9 C8 120.1(3) ?
C10 C9 H9 119.9 ?
C8 C9 H9 119.9 ?
C11 C10 C9 120.2(3) ?
C11 C10 H10 119.9 ?
C9 C10 H10 119.9 ?
C10 C11 C12 119.8(3) ?
C10 C11 H11 120.1 ?
C12 C11 H11 120.1 ?
C11 C12 C7 121.7(2) ?
C11 C12 H12 119.2 ?
C7 C12 H12 119.2 ?
C18 C13 C14 116.8(2) ?
C18 C13 Si2 121.93(19) ?
C14 C13 Si2 121.29(19) ?
C15 C14 C13 121.9(3) ?
C15 C14 H14 119.1 ?
C13 C14 H14 119.1 ?
C16 C15 C14 120.1(3) ?
C16 C15 H15 119.9 ?
C14 C15 H15 119.9 ?
C15 C16 C17 119.3(3) ?
C15 C16 H16 120.4 ?
C17 C16 H16 120.4 ?
C16 C17 C18 120.6(3) ?
C16 C17 H17 119.7 ?
C18 C17 H17 119.7 ?
C17 C18 C13 121.3(3) ?
C17 C18 H18 119.3 ?
C13 C18 H18 119.3 ?
C24 C19 C20 117.1(2) ?
C24 C19 Si2 122.31(19) ?
C20 C19 Si2 120.56(19) ?
C21 C20 C19 121.2(3) ?
C21 C20 H20 119.4 ?
C19 C20 H20 119.4 ?
C22 C21 C20 120.0(3) ?
C22 C21 H21 120.0 ?
C20 C21 H21 120.0 ?
C23 C22 C21 120.2(3) ?
C23 C22 H22 119.9 ?
C21 C22 H22 119.9 ?
C22 C23 C24 120.1(3) ?
C22 C23 H23 120.0 ?
C24 C23 H23 120.0 ?
C23 C24 C19 121.4(3) ?
C23 C24 H24 119.3 ?
C19 C24 H24 119.3 ?
N1 C25 C28 110.8(2) ?
N1 C25 C26 109.5(2) ?
C28 C25 C26 108.8(2) ?
N1 C25 C27 108.0(2) ?
C28 C25 C27 108.9(3) ?
C26 C25 C27 110.8(3) ?
C25 C26 H26A 109.5 ?
C25 C26 H26B 109.5 ?
H26A C26 H26B 109.5 ?
C25 C26 H26C 109.5 ?
H26A C26 H26C 109.5 ?
H26B C26 H26C 109.5 ?
C25 C27 H27A 109.5 ?
C25 C27 H27B 109.5 ?
H27A C27 H27B 109.5 ?
C25 C27 H27C 109.5 ?
H27A C27 H27C 109.5 ?
H27B C27 H27C 109.5 ?
C25 C28 H28A 109.5 ?
C25 C28 H28B 109.5 ?
H28A C28 H28B 109.5 ?
C25 C28 H28C 109.5 ?
H28A C28 H28C 109.5 ?
H28B C28 H28C 109.5 ?
N2 C29 C31 109.9(2) ?
N2 C29 C30 109.7(2) ?
C31 C29 C30 109.8(2) ?
N2 C29 C32 108.6(2) ?
C31 C29 C32 109.2(2) ?
C30 C29 C32 109.6(2) ?
C29 C30 H30A 109.5 ?
C29 C30 H30B 109.5 ?
H30A C30 H30B 109.5 ?
C29 C30 H30C 109.5 ?
H30A C30 H30C 109.5 ?
H30B C30 H30C 109.5 ?
C29 C31 H31A 109.5 ?
C29 C31 H31B 109.5 ?
H31A C31 H31B 109.5 ?
C29 C31 H31C 109.5 ?
H31A C31 H31C 109.5 ?
H31B C31 H31C 109.5 ?
C29 C32 H32A 109.5 ?
C29 C32 H32B 109.5 ?
H32A C32 H32B 109.5 ?
C29 C32 H32C 109.5 ?
H32A C32 H32C 109.5 ?
H32B C32 H32C 109.5 ?

loop_
_geom_bond_atom_site_label_1
_geom_bond_atom_site_label_2
_geom_bond_distance
_geom_bond_publ_flag
Si1 O3 1.6349(16) y
Si1 O1 1.6366(17) y
Si1 C7 1.855(2) ?
Si1 C1 1.855(2) ?
Si2 O1 1.6363(16) y
Si2 O2 1.6386(16) y
Si2 C13 1.852(2) ?
Si2 C19 1.860(3) ?
Si3 O3 1.6382(16) y
Si3 O2 1.6518(18) y
Si3 N1 1.691(2) y
Si3 N2 1.694(2) y
N1 C25 1.473(3) ?
N1 H1A 0.8800 ?
N2 C29 1.473(3) ?
N2 H2A 0.8800 ?
C1 C2 1.393(3) ?
C1 C6 1.395(3) ?
C2 C3 1.395(3) ?
C2 H2 0.9500 ?
C3 C4 1.375(4) ?
C3 H3 0.9500 ?
C4 C5 1.381(4) ?
C4 H4 0.9500 ?
C5 C6 1.389(3) ?
C5 H5 0.9500 ?
C6 H6 0.9500 ?
C7 C8 1.391(3) ?
C7 C12 1.392(3) ?
C8 C9 1.396(4) ?
C8 H8 0.9500 ?
C9 C10 1.373(4) ?
C9 H9 0.9500 ?
C10 C11 1.367(4) ?
C10 H10 0.9500 ?
C11 C12 1.386(4) ?
C11 H11 0.9500 ?
C12 H12 0.9500 ?
C13 C18 1.389(4) ?
C13 C14 1.392(3) ?
C14 C15 1.381(4) ?
C14 H14 0.9500 ?
C15 C16 1.372(4) ?
C15 H15 0.9500 ?
C16 C17 1.373(4) ?
C16 H16 0.9500 ?
C17 C18 1.382(4) ?
C17 H17 0.9500 ?
C18 H18 0.9500 ?
C19 C24 1.394(3) ?
C19 C20 1.400(3) ?
C20 C21 1.387(4) ?
C20 H20 0.9500 ?
C21 C22 1.374(4) ?
C21 H21 0.9500 ?
C22 C23 1.369(4) ?
C22 H22 0.9500 ?
C23 C24 1.386(4) ?
C23 H23 0.9500 ?
C24 H24 0.9500 ?
C25 C28 1.516(4) ?
C25 C26 1.518(4) ?
C25 C27 1.528(4) ?
C26 H26A 0.9800 ?
C26 H26B 0.9800 ?
C26 H26C 0.9800 ?
C27 H27A 0.9800 ?
C27 H27B 0.9800 ?
C27 H27C 0.9800 ?
C28 H28A 0.9800 ?
C28 H28B 0.9800 ?
C28 H28C 0.9800 ?
C29 C31 1.522(4) ?
C29 C30 1.523(4) ?
C29 C32 1.527(4) ?
C30 H30A 0.9800 ?
C30 H30B 0.9800 ?
C30 H30C 0.9800 ?
C31 H31A 0.9800 ?
C31 H31B 0.9800 ?
C31 H31C 0.9800 ?
C32 H32A 0.9800 ?
C32 H32B 0.9800 ?
C32 H32C 0.9800 ?

loop_
_cod_related_entry_id
_cod_related_entry_database
_cod_related_entry_code
1 ChemSpider 21127906
